data_7230628
loop_
_publ_author_name
'Ma, Longfei'
'Peng, Haili'
'Lu, Xiaofeng'
'Liu, Lei'
'Shao, Xiangfeng'

_publ_section_title
;
 A weaker donor shows higher oxidation state upon aggregation
;
_journal_issue 31
_journal_name_full 'RSC Advances'
_journal_page_first 17321
_journal_paper_doi 10.1039/C8RA02956C
_journal_volume 8
_journal_year 2018
_chemical_formula_moiety 'C30 H16 F4 I5 S8'
_chemical_formula_sum 'C30 H16 F4 I5 S8'
_chemical_formula_weight 1343.41
_chemical_name_common TTF2_complex_block
_chemical_name_systematic TTF2_complex_block
_chemical_temperature_decomposition_gt 397
_space_group_crystal_system triclinic
_space_group_IT_number 2
_space_group_name_Hall '-P 1'
_space_group_name_H-M_alt 'P -1'
_symmetry_space_group_name_Hall '-P 1'
_symmetry_space_group_name_H-M 'P -1'
_atom_sites_solution_hydrogens geom
_audit_creation_method SHELXL-2016/6
_audit_update_record
;
2018-01-23 deposited with the CCDC.
2018-05-04 downloaded from the CCDC.
;
_cell_angle_alpha 61.486(7)
_cell_angle_beta 76.191(5)
_cell_angle_gamma 83.590(5)
_cell_formula_units_Z 2
_cell_length_a 12.3537(6)
_cell_length_b 13.4244(10)
_cell_length_c 13.8282(10)
_cell_measurement_reflns_used 3444
_cell_measurement_temperature 173(1)
_cell_measurement_theta_max 27.5480
_cell_measurement_theta_min 3.7950
_cell_volume 1956.9(3)
_computing_cell_refinement
;
CrysAlisPro, Agilent Technologies,
Version 1.171.36.28 (release 01-02-2013 CrysAlis171 .NET)
(compiled Feb  1 2013,16:14:44)
;
_computing_data_collection
;
CrysAlisPro, Agilent Technologies,
Version 1.171.36.28 (release 01-02-2013 CrysAlis171 .NET)
(compiled Feb  1 2013,16:14:44)
;
_computing_data_reduction
;
CrysAlisPro, Agilent Technologies,
Version 1.171.36.28 (release 01-02-2013 CrysAlis171 .NET)
(compiled Feb  1 2013,16:14:44)
;
_computing_molecular_graphics 'Ortep 3w'
_computing_publication_material 'Ortep 3w'
_computing_structure_refinement 'SHELXL-2016/6 (Sheldrick, 2016)'
_computing_structure_solution 'SHELXT 2014/4 (Sheldrick, 2014)'
_diffrn_ambient_temperature 173(1)
_diffrn_detector_area_resol_mean 16.0733
_diffrn_measured_fraction_theta_full 0.998
_diffrn_measured_fraction_theta_max 0.880
_diffrn_measurement_device_type 'SuperNova, Dual, Cu at zero, Eos'
_diffrn_measurement_method '\w scans'
_diffrn_radiation_type MoK\a
_diffrn_radiation_wavelength 0.71073
_diffrn_reflns_av_R_equivalents 0.0333
_diffrn_reflns_av_unetI/netI 0.0675
_diffrn_reflns_Laue_measured_fraction_full 0.998
_diffrn_reflns_Laue_measured_fraction_max 0.880
_diffrn_reflns_limit_h_max 15
_diffrn_reflns_limit_h_min -16
_diffrn_reflns_limit_k_max 10
_diffrn_reflns_limit_k_min -16
_diffrn_reflns_limit_l_max 14
_diffrn_reflns_limit_l_min -18
_diffrn_reflns_number 14882
_diffrn_reflns_point_group_measured_fraction_full 0.998
_diffrn_reflns_point_group_measured_fraction_max 0.880
_diffrn_reflns_theta_full 25.242
_diffrn_reflns_theta_max 28.594
_diffrn_reflns_theta_min 3.319
_diffrn_source 'SuperNova (Mo) X-ray Source'
_exptl_absorpt_coefficient_mu 4.443
_exptl_absorpt_correction_T_max 1.00000
_exptl_absorpt_correction_T_min 0.89440
_exptl_absorpt_correction_type multi-scan
_exptl_absorpt_process_details
;
CrysAlisPro, Agilent Technologies,
Version 1.171.36.28 (release 01-02-2013 CrysAlis171 .NET)
(compiled Feb  1 2013,16:14:44)
Empirical absorption correction using spherical harmonics,
 implemented in SCALE3 ABSPACK scaling algorithm.
;
_exptl_crystal_colour black
_exptl_crystal_density_diffrn 2.280
_exptl_crystal_density_meas ?
_exptl_crystal_density_method 'not measured'
_exptl_crystal_description block
_exptl_crystal_F_000 1250
_exptl_crystal_size_max 0.32
_exptl_crystal_size_mid 0.24
_exptl_crystal_size_min 0.14
_refine_diff_density_max 2.884
_refine_diff_density_min -1.324
_refine_diff_density_rms 0.172
_refine_ls_extinction_method none
_refine_ls_goodness_of_fit_ref 1.026
_refine_ls_hydrogen_treatment constr
_refine_ls_matrix_type full
_refine_ls_number_parameters 427
_refine_ls_number_reflns 8811
_refine_ls_number_restraints 0
_refine_ls_restrained_S_all 1.026
_refine_ls_R_factor_all 0.0855
_refine_ls_R_factor_gt 0.0517
_refine_ls_shift/su_max 0.000
_refine_ls_shift/su_mean 0.000
_refine_ls_structure_factor_coef Fsqd
_refine_ls_weighting_details 'w=1/[\s^2^(Fo^2^)+(0.0420P)^2^+6.9485P] where P=(Fo^2^+2Fc^2^)/3'
_refine_ls_weighting_scheme calc
_refine_ls_wR_factor_gt 0.1060
_refine_ls_wR_factor_ref 0.1288
_reflns_Friedel_coverage 0.000
_reflns_number_gt 6022
_reflns_number_total 8811
_reflns_threshold_expression 'I > 2\s(I)'
_cod_data_source_file c8ra02956c2.cif
_cod_data_source_block TTF2_complex_block
_cod_depositor_comments
;
The following automatic conversions were performed:

'_chemical_melting_point' tag was changed to
'_chemical_temperature_decomposition_gt' since the value was
specified as 'more than' ('>') a certain temperature. The value '>397
K, decomposed' was changed to '397' - it should be numeric and
without a unit designator.

'_exptl_crystal_density_meas' value 'not measured' was changed to '?'
- the value is perceived as not measured.

Automatic conversion script
Id: cif_fix_values 4973 2017-02-22 13:04:09Z antanas 
;
_cod_database_code 7230628
_shelx_shelxl_version_number 2016/6
_shelx_space_group_comment
;
The symmetry employed for this shelxl refinement is uniquely defined
by the following loop, which should always be used as a source of
symmetry information in preference to the above space-group names.
They are only intended as comments.
;
_shelx_estimated_absorpt_t_min 0.89440
_shelx_estimated_absorpt_t_max 1.0000

loop_
_space_group_symop_operation_xyz
'x, y, z'
'-x, -y, -z'

loop_
_atom_site_label
_atom_site_type_symbol
_atom_site_fract_x
_atom_site_fract_y
_atom_site_fract_z
_atom_site_U_iso_or_equiv
_atom_site_adp_type
_atom_site_occupancy
_atom_site_site_symmetry_order
_atom_site_calc_flag
_atom_site_refinement_flags_posn
_atom_site_refinement_flags_adp
_atom_site_refinement_flags_occupancy
C1 C 0.5133(5) 0.4772(5) 0.1620(5) 0.0198(13) Uani 1 1 d . . .
C2 C 0.4280(5) 0.4663(6) 0.2529(5) 0.0224(14) Uani 1 1 d . . .
C3 C 0.6645(5) 0.5615(5) -0.0188(5) 0.0204(13) Uani 1 1 d . . .
C4 C 0.6648(5) 0.4483(6) 0.0156(5) 0.0220(14) Uani 1 1 d . . .
C5 C 0.2665(5) 0.5088(6) 0.3836(6) 0.0236(14) Uani 1 1 d . . .
C6 C 0.2576(5) 0.3978(6) 0.4167(5) 0.0231(14) Uani 1 1 d . . .
C7 C 0.7145(5) 0.7863(6) -0.1355(6) 0.0271(15) Uani 1 1 d . . .
C8 C 0.6465(6) 0.8637(6) -0.2027(6) 0.0322(17) Uani 1 1 d . . .
H8 H 0.617147 0.847412 -0.249619 0.039 Uiso 1 1 calc R U .
C9 C 0.6223(7) 0.9646(7) -0.2002(7) 0.042(2) Uani 1 1 d . . .
H9 H 0.577676 1.017907 -0.246096 0.051 Uiso 1 1 calc R U .
C10 C 0.6647(7) 0.9853(7) -0.1297(8) 0.048(2) Uani 1 1 d . . .
C11 C 0.7325(7) 0.9114(8) -0.0607(8) 0.049(2) Uani 1 1 d . . .
H11 H 0.758977 0.928374 -0.012679 0.059 Uiso 1 1 calc R U .
C12 C 0.7600(6) 0.8112(7) -0.0655(6) 0.0354(18) Uani 1 1 d . . .
H12 H 0.808240 0.760334 -0.022563 0.042 Uiso 1 1 calc R U .
C13 C 0.7511(5) 0.2439(6) 0.0400(6) 0.0256(15) Uani 1 1 d . . .
C14 C 0.6826(6) 0.1655(7) 0.0463(7) 0.0371(18) Uani 1 1 d . . .
H14 H 0.633728 0.188181 -0.002233 0.044 Uiso 1 1 calc R U .
C15 C 0.6875(7) 0.0519(7) 0.1261(7) 0.041(2) Uani 1 1 d . . .
H15 H 0.641246 -0.001925 0.132463 0.050 Uiso 1 1 calc R U .
C16 C 0.7609(7) 0.0218(6) 0.1940(7) 0.041(2) Uani 1 1 d . . .
C17 C 0.8290(7) 0.0956(7) 0.1911(7) 0.043(2) Uani 1 1 d . . .
H17 H 0.876784 0.071343 0.240895 0.051 Uiso 1 1 calc R U .
C18 C 0.8258(6) 0.2087(6) 0.1118(6) 0.0341(17) Uani 1 1 d . . .
H18 H 0.873351 0.261059 0.106476 0.041 Uiso 1 1 calc R U .
C19 C 0.1137(5) 0.6777(6) 0.3257(6) 0.0273(16) Uani 1 1 d . . .
C20 C 0.1093(6) 0.7936(7) 0.2899(7) 0.042(2) Uani 1 1 d . . .
H20 H 0.145177 0.824313 0.321579 0.051 Uiso 1 1 calc R U .
C21 C 0.0517(7) 0.8633(7) 0.2070(8) 0.049(2) Uani 1 1 d . . .
H21 H 0.046061 0.940606 0.184573 0.058 Uiso 1 1 calc R U .
C22 C 0.0029(7) 0.8169(7) 0.1585(7) 0.042(2) Uani 1 1 d . . .
C23 C 0.0062(6) 0.7030(7) 0.1922(7) 0.0365(18) Uani 1 1 d . . .
H23 H -0.028000 0.673119 0.158661 0.044 Uiso 1 1 calc R U .
C24 C 0.0618(6) 0.6329(6) 0.2776(6) 0.0324(17) Uani 1 1 d . . .
H24 H 0.063764 0.555107 0.302352 0.039 Uiso 1 1 calc R U .
C25 C 0.1228(5) 0.2267(6) 0.4668(6) 0.0274(16) Uani 1 1 d . . .
C26 C 0.0400(6) 0.2608(6) 0.4045(6) 0.0332(17) Uani 1 1 d . . .
H26 H -0.000199 0.326316 0.396073 0.040 Uiso 1 1 calc R U .
C27 C 0.0157(6) 0.2004(7) 0.3548(6) 0.0358(18) Uani 1 1 d . . .
H27 H -0.037355 0.225806 0.310373 0.043 Uiso 1 1 calc R U .
C28 C 0.0732(6) 0.1008(7) 0.3734(6) 0.0343(17) Uani 1 1 d . . .
C29 C 0.1531(6) 0.0613(7) 0.4379(6) 0.0361(18) Uani 1 1 d . . .
H29 H 0.190071 -0.006454 0.449589 0.043 Uiso 1 1 calc R U .
C30 C 0.1769(6) 0.1254(6) 0.4847(6) 0.0340(17) Uani 1 1 d . . .
H30 H 0.230164 0.099762 0.528929 0.041 Uiso 1 1 calc R U .
F1 F 0.6377(5) 1.0846(5) -0.1259(6) 0.0782(18) Uani 1 1 d . . .
F2 F 0.7643(5) -0.0882(4) 0.2696(4) 0.0591(14) Uani 1 1 d . . .
F3 F -0.0531(5) 0.8844(4) 0.0777(5) 0.0666(16) Uani 1 1 d . . .
F4 F 0.0507(4) 0.0388(4) 0.3274(4) 0.0494(12) Uani 1 1 d . . .
S1 S 0.56669(13) 0.61023(14) 0.06185(14) 0.0221(3) Uani 1 1 d . . .
S2 S 0.57080(13) 0.36602(14) 0.13929(13) 0.0226(3) Uani 1 1 d . . .
S3 S 0.38200(13) 0.57962(15) 0.27765(14) 0.0250(4) Uani 1 1 d . . .
S4 S 0.36158(13) 0.34032(14) 0.34862(14) 0.0236(4) Uani 1 1 d . . .
S5 S 0.75042(14) 0.65704(15) -0.14144(14) 0.0286(4) Uani 1 1 d . . .
S6 S 0.74769(14) 0.38820(15) -0.06336(14) 0.0283(4) Uani 1 1 d . . .
S7 S 0.17754(16) 0.58732(17) 0.44148(16) 0.0352(4) Uani 1 1 d . . .
S8 S 0.15313(15) 0.30909(17) 0.52615(15) 0.0322(4) Uani 1 1 d . . .
I1 I 0.33069(4) 0.37674(5) 0.69861(5) 0.04620(16) Uani 1 1 d . . .
I2 I 0.48778(4) 0.28641(5) 0.58591(5) 0.04602(16) Uani 1 1 d . . .
I3 I 0.000000 0.500000 1.000000 0.0533(3) Uani 1 2 d S . P
I4 I 0.16364(5) 0.54016(6) 0.79502(6) 0.0611(2) Uani 1 1 d . . .
I5 I 0.500000 0.000000 0.500000 0.0530(2) Uani 1 2 d S . P
I6 I 0.65235(5) 0.18793(6) 0.42241(5) 0.0627(2) Uani 1 1 d . . .

loop_
_atom_site_aniso_label
_atom_site_aniso_U_11
_atom_site_aniso_U_22
_atom_site_aniso_U_33
_atom_site_aniso_U_23
_atom_site_aniso_U_13
_atom_site_aniso_U_12
C1 0.017(3) 0.024(3) 0.020(3) -0.012(3) -0.005(2) 0.003(2)
C2 0.023(3) 0.026(4) 0.021(3) -0.012(3) -0.008(3) 0.004(3)
C3 0.019(3) 0.025(4) 0.016(3) -0.009(3) -0.005(2) 0.003(3)
C4 0.021(3) 0.026(4) 0.020(3) -0.011(3) -0.007(3) 0.003(3)
C5 0.017(3) 0.035(4) 0.024(3) -0.017(3) -0.009(3) 0.005(3)
C6 0.019(3) 0.026(4) 0.021(3) -0.009(3) -0.003(3) 0.003(3)
C7 0.025(4) 0.026(4) 0.022(4) -0.007(3) 0.004(3) -0.009(3)
C8 0.034(4) 0.034(4) 0.022(4) -0.007(3) -0.005(3) -0.005(3)
C9 0.043(5) 0.032(5) 0.044(5) -0.014(4) -0.007(4) 0.004(4)
C10 0.056(6) 0.031(5) 0.056(6) -0.027(4) 0.003(4) -0.002(4)
C11 0.059(6) 0.047(5) 0.050(5) -0.024(4) -0.018(4) -0.009(4)
C12 0.038(4) 0.039(5) 0.031(4) -0.014(4) -0.014(3) -0.004(3)
C13 0.019(3) 0.037(4) 0.026(4) -0.020(3) -0.005(3) 0.006(3)
C14 0.038(4) 0.042(5) 0.043(5) -0.025(4) -0.021(4) 0.009(3)
C15 0.043(5) 0.032(4) 0.055(5) -0.025(4) -0.010(4) -0.007(4)
C16 0.051(5) 0.026(4) 0.037(5) -0.013(4) -0.003(4) 0.005(4)
C17 0.052(5) 0.029(4) 0.052(5) -0.018(4) -0.031(4) 0.017(4)
C18 0.036(4) 0.034(4) 0.041(4) -0.021(4) -0.020(3) 0.006(3)
C19 0.022(3) 0.029(4) 0.025(4) -0.014(3) 0.007(3) 0.000(3)
C20 0.030(4) 0.036(5) 0.061(6) -0.027(4) 0.001(4) -0.004(3)
C21 0.045(5) 0.028(5) 0.064(6) -0.018(4) -0.002(4) -0.002(4)
C22 0.038(5) 0.036(5) 0.039(5) -0.010(4) -0.003(4) 0.012(4)
C23 0.033(4) 0.043(5) 0.038(4) -0.024(4) -0.001(3) -0.003(3)
C24 0.028(4) 0.032(4) 0.037(4) -0.020(3) 0.000(3) 0.001(3)
C25 0.018(3) 0.028(4) 0.023(4) -0.005(3) 0.006(3) -0.006(3)
C26 0.021(4) 0.031(4) 0.043(5) -0.016(3) -0.003(3) 0.006(3)
C27 0.029(4) 0.043(5) 0.036(4) -0.017(4) -0.010(3) -0.002(3)
C28 0.031(4) 0.044(5) 0.028(4) -0.017(3) -0.001(3) -0.007(3)
C29 0.029(4) 0.034(4) 0.035(4) -0.011(3) 0.000(3) 0.000(3)
C30 0.028(4) 0.039(5) 0.029(4) -0.011(3) -0.004(3) -0.004(3)
F1 0.101(5) 0.050(4) 0.102(5) -0.051(4) -0.026(4) 0.013(3)
F2 0.083(4) 0.027(3) 0.053(3) -0.006(2) -0.019(3) 0.003(2)
F3 0.073(4) 0.050(3) 0.060(4) -0.010(3) -0.029(3) 0.020(3)
F4 0.052(3) 0.052(3) 0.055(3) -0.032(3) -0.009(2) -0.008(2)
S1 0.0214(8) 0.0209(8) 0.0222(8) -0.0111(7) 0.0007(6) 0.0002(6)
S2 0.0233(8) 0.0222(9) 0.0206(8) -0.0100(7) -0.0024(6) 0.0020(6)
S3 0.0241(9) 0.0273(9) 0.0267(9) -0.0171(7) 0.0005(7) -0.0024(7)
S4 0.0227(8) 0.0256(9) 0.0203(8) -0.0109(7) -0.0002(6) 0.0003(6)
S5 0.0293(9) 0.0308(10) 0.0188(8) -0.0090(7) 0.0016(7) -0.0010(7)
S6 0.0315(10) 0.0304(10) 0.0222(9) -0.0145(7) -0.0027(7) 0.0074(7)
S7 0.0343(10) 0.0444(12) 0.0303(10) -0.0248(9) 0.0000(8) 0.0082(8)
S8 0.0274(9) 0.0412(11) 0.0236(9) -0.0153(8) 0.0059(7) -0.0076(8)
I1 0.0378(3) 0.0666(4) 0.0444(3) -0.0326(3) -0.0117(2) -0.0006(3)
I2 0.0403(3) 0.0635(4) 0.0429(3) -0.0297(3) -0.0152(2) 0.0046(3)
I3 0.0445(5) 0.0346(4) 0.0965(7) -0.0311(4) -0.0457(5) 0.0098(3)
I4 0.0592(4) 0.0523(4) 0.0925(5) -0.0404(4) -0.0457(4) 0.0170(3)
I5 0.0440(5) 0.0691(6) 0.0361(4) -0.0203(4) -0.0135(3) 0.0275(4)
I6 0.0475(4) 0.0733(5) 0.0472(4) -0.0167(3) -0.0106(3) 0.0228(3)

loop_
_atom_type_symbol
_atom_type_description
_atom_type_scat_dispersion_real
_atom_type_scat_dispersion_imag
_atom_type_scat_source
C C 0.0033 0.0016 'International Tables Vol C Tables 4.2.6.8 and 6.1.1.4'
H H 0.0000 0.0000 'International Tables Vol C Tables 4.2.6.8 and 6.1.1.4'
F F 0.0171 0.0103 'International Tables Vol C Tables 4.2.6.8 and 6.1.1.4'
S S 0.1246 0.1234 'International Tables Vol C Tables 4.2.6.8 and 6.1.1.4'
I I -0.4742 1.8119 'International Tables Vol C Tables 4.2.6.8 and 6.1.1.4'

loop_
_geom_angle_atom_site_label_1
_geom_angle_atom_site_label_2
_geom_angle_atom_site_label_3
_geom_angle
_geom_angle_site_symmetry_1
_geom_angle_site_symmetry_3
C2 C1 S2 124.3(5) . .
C2 C1 S1 119.9(5) . .
S2 C1 S1 115.9(3) . .
C1 C2 S4 123.0(5) . .
C1 C2 S3 122.0(5) . .
S4 C2 S3 115.0(4) . .
C4 C3 S1 116.8(5) . .
C4 C3 S5 123.1(5) . .
S1 C3 S5 120.0(4) . .
C3 C4 S6 122.4(5) . .
C3 C4 S2 116.7(5) . .
S6 C4 S2 120.9(4) . .
C6 C5 S3 116.5(5) . .
C6 C5 S7 126.2(5) . .
S3 C5 S7 117.2(4) . .
C5 C6 S4 116.4(5) . .
C5 C6 S8 124.2(5) . .
S4 C6 S8 119.3(4) . .
C8 C7 C12 120.3(7) . .
C8 C7 S5 120.3(6) . .
C12 C7 S5 119.3(6) . .
C9 C8 C7 119.8(8) . .
C9 C8 H8 120.1 . .
C7 C8 H8 120.1 . .
C10 C9 C8 118.9(8) . .
C10 C9 H9 120.6 . .
C8 C9 H9 120.6 . .
C9 C10 F1 118.2(9) . .
C9 C10 C11 123.9(8) . .
F1 C10 C11 117.9(9) . .
C10 C11 C12 117.5(8) . .
C10 C11 H11 121.2 . .
C12 C11 H11 121.2 . .
C11 C12 C7 119.6(8) . .
C11 C12 H12 120.2 . .
C7 C12 H12 120.2 . .
C14 C13 C18 119.9(7) . .
C14 C13 S6 119.7(5) . .
C18 C13 S6 120.3(6) . .
C13 C14 C15 119.4(7) . .
C13 C14 H14 120.3 . .
C15 C14 H14 120.3 . .
C16 C15 C14 118.7(7) . .
C16 C15 H15 120.7 . .
C14 C15 H15 120.7 . .
F2 C16 C17 118.7(8) . .
F2 C16 C15 117.4(8) . .
C17 C16 C15 123.9(7) . .
C16 C17 C18 118.2(7) . .
C16 C17 H17 120.9 . .
C18 C17 H17 120.9 . .
C17 C18 C13 119.9(7) . .
C17 C18 H18 120.1 . .
C13 C18 H18 120.1 . .
C24 C19 C20 119.8(7) . .
C24 C19 S7 120.7(6) . .
C20 C19 S7 119.4(6) . .
C21 C20 C19 120.0(8) . .
C21 C20 H20 120.0 . .
C19 C20 H20 120.0 . .
C22 C21 C20 119.1(8) . .
C22 C21 H21 120.5 . .
C20 C21 H21 120.5 . .
F3 C22 C23 118.7(8) . .
F3 C22 C21 119.3(8) . .
C23 C22 C21 122.0(8) . .
C22 C23 C24 118.7(8) . .
C22 C23 H23 120.6 . .
C24 C23 H23 120.6 . .
C19 C24 C23 120.4(7) . .
C19 C24 H24 119.8 . .
C23 C24 H24 119.8 . .
C30 C25 C26 118.4(7) . .
C30 C25 S8 121.3(6) . .
C26 C25 S8 120.3(6) . .
C27 C26 C25 122.0(7) . .
C27 C26 H26 119.0 . .
C25 C26 H26 119.0 . .
C28 C27 C26 117.5(7) . .
C28 C27 H27 121.3 . .
C26 C27 H27 121.3 . .
F4 C28 C29 118.2(7) . .
F4 C28 C27 119.1(7) . .
C29 C28 C27 122.7(8) . .
C28 C29 C30 118.3(7) . .
C28 C29 H29 120.8 . .
C30 C29 H29 120.8 . .
C25 C30 C29 121.1(7) . .
C25 C30 H30 119.5 . .
C29 C30 H30 119.5 . .
C3 S1 C1 95.2(3) . .
C1 S2 C4 95.5(3) . .
C2 S3 C5 95.3(3) . .
C2 S4 C6 95.8(3) . .
C3 S5 C7 101.3(3) . .
C4 S6 C13 101.5(3) . .
C5 S7 C19 100.1(3) . .
C6 S8 C25 100.3(3) . .
I4 I3 I4 180.0 2_567 .
I6 I5 I6 180.0 . 2_656

loop_
_geom_bond_atom_site_label_1
_geom_bond_atom_site_label_2
_geom_bond_distance
_geom_bond_site_symmetry_2
C1 C2 1.393(9) .
C1 S2 1.713(7) .
C1 S1 1.734(6) .
C2 S4 1.715(7) .
C2 S3 1.721(7) .
C3 C4 1.359(9) .
C3 S1 1.734(6) .
C3 S5 1.737(6) .
C4 S6 1.736(7) .
C4 S2 1.741(6) .
C5 C6 1.343(9) .
C5 S3 1.750(7) .
C5 S7 1.757(7) .
C6 S4 1.740(7) .
C6 S8 1.750(6) .
C7 C8 1.380(10) .
C7 C12 1.406(10) .
C7 S5 1.778(7) .
C8 C9 1.368(11) .
C8 H8 0.9300 .
C9 C10 1.355(12) .
C9 H9 0.9300 .
C10 F1 1.359(9) .
C10 C11 1.375(12) .
C11 C12 1.379(12) .
C11 H11 0.9300 .
C12 H12 0.9300 .
C13 C14 1.381(10) .
C13 C18 1.398(9) .
C13 S6 1.779(7) .
C14 C15 1.398(11) .
C14 H14 0.9300 .
C15 C16 1.352(11) .
C15 H15 0.9300 .
C16 F2 1.345(9) .
C16 C17 1.351(11) .
C17 C18 1.388(10) .
C17 H17 0.9300 .
C18 H18 0.9300 .
C19 C24 1.374(10) .
C19 C20 1.388(10) .
C19 S7 1.786(8) .
C20 C21 1.383(12) .
C20 H20 0.9300 .
C21 C22 1.370(13) .
C21 H21 0.9300 .
C22 F3 1.346(9) .
C22 C23 1.367(11) .
C23 C24 1.390(11) .
C23 H23 0.9300 .
C24 H24 0.9300 .
C25 C30 1.383(10) .
C25 C26 1.392(10) .
C25 S8 1.772(8) .
C26 C27 1.381(11) .
C26 H26 0.9300 .
C27 C28 1.380(11) .
C27 H27 0.9300 .
C28 F4 1.348(9) .
C28 C29 1.378(10) .
C29 C30 1.388(11) .
C29 H29 0.9300 .
C30 H30 0.9300 .
I1 I2 2.7387(8) .
I3 I4 2.9086(8) 2_567
I3 I4 2.9087(8) .
I5 I6 2.9274(8) .
I5 I6 2.9275(8) 2_656
